data_4316274
loop_
_publ_author_name
'Lei Chu'
'Kenneth I. Hardcastle'
'Cora E. MacBeth'

_publ_contact_author_address
;Department of Chemistry
Emory University 
1515 Dickey Drive 
Atlanta, GA 30322                
;
_publ_contact_author_email cmacbet@emory.edu
_publ_contact_author_name 'Cora E. MacBeth'
_publ_contact_author_phone 404-727-7033
_publ_section_title
;
 Transition Metal Complexes Supported by a Neutral Tetraamine Ligand
 Containing N,N-dimethylaniline Units
;
_journal_name_full 'Inorganic Chemistry'
_journal_page_first 7521
_journal_page_last 7529
_journal_paper_doi 10.1021/ic1008347
_journal_volume 49
_journal_year 2010
_chemical_formula_moiety 'C24 H31 F6 N4 P'
_chemical_formula_sum 'C24 H31 F6 N4 P'
_chemical_formula_weight 520.50
_chemical_name_systematic
; 
 ? 
;
_space_group_IT_number 14
_symmetry_cell_setting monoclinic
_symmetry_space_group_name_Hall '-P 2ybc'
_symmetry_space_group_name_H-M 'P 1 21/c 1'
_atom_sites_solution_hydrogens geom
_atom_sites_solution_primary direct
_atom_sites_solution_secondary difmap
_audit_creation_method SHELXL-97
_cell_angle_alpha 90.00
_cell_angle_beta 101.240(10)
_cell_angle_gamma 90.00
_cell_formula_units_Z 4
_cell_length_a 7.792(5)
_cell_length_b 20.721(12)
_cell_length_c 17.766(10)
_cell_measurement_reflns_used 4267
_cell_measurement_temperature 172(2)
_cell_measurement_theta_max 21.71
_cell_measurement_theta_min 2.34
_cell_volume 2813(3)
_computing_cell_refinement 'Bruker SMART'
_computing_data_collection 'Bruker SMART'
_computing_data_reduction 'Bruker SAINT'
_computing_molecular_graphics 'Bruker SHELXTL'
_computing_publication_material 'Bruker SHELXTL'
_computing_structure_refinement 'SHELXL-97 (Sheldrick, 2008)'
_computing_structure_solution 'SHELXS-97 (Sheldrick, 2008)'
_diffrn_ambient_temperature 172(2)
_diffrn_measured_fraction_theta_full 0.945
_diffrn_measured_fraction_theta_max 0.945
_diffrn_measurement_device_type 'CCD area detector'
_diffrn_measurement_method 'phi and omega scans'
_diffrn_radiation_monochromator graphite
_diffrn_radiation_source 'fine-focus sealed tube'
_diffrn_radiation_type MoK\a
_diffrn_radiation_wavelength 0.71073
_diffrn_reflns_av_R_equivalents 0.0870
_diffrn_reflns_av_sigmaI/netI 0.0842
_diffrn_reflns_limit_h_max 10
_diffrn_reflns_limit_h_min -10
_diffrn_reflns_limit_k_max 28
_diffrn_reflns_limit_k_min -29
_diffrn_reflns_limit_l_max 25
_diffrn_reflns_limit_l_min -24
_diffrn_reflns_number 50056
_diffrn_reflns_theta_full 30.19
_diffrn_reflns_theta_max 30.19
_diffrn_reflns_theta_min 1.53
_exptl_absorpt_coefficient_mu 0.155
_exptl_absorpt_correction_T_max 0.9938
_exptl_absorpt_correction_T_min 0.9250
_exptl_absorpt_correction_type multi-scan
_exptl_absorpt_process_details sadabs
_exptl_crystal_colour colourless
_exptl_crystal_density_diffrn 1.229
_exptl_crystal_density_method 'not measured'
_exptl_crystal_description needle
_exptl_crystal_F_000 1088
_exptl_crystal_size_max 0.51
_exptl_crystal_size_mid 0.05
_exptl_crystal_size_min 0.04
_platon_squeeze_details
;
;
_refine_diff_density_max 0.218
_refine_diff_density_min -0.349
_refine_diff_density_rms 0.050
_refine_ls_extinction_method none
_refine_ls_goodness_of_fit_ref 1.013
_refine_ls_hydrogen_treatment mixed
_refine_ls_matrix_type full
_refine_ls_number_parameters 356
_refine_ls_number_reflns 7873
_refine_ls_number_restraints 0
_refine_ls_restrained_S_all 1.013
_refine_ls_R_factor_all 0.1211
_refine_ls_R_factor_gt 0.0576
_refine_ls_shift/su_max 0.001
_refine_ls_shift/su_mean 0.000
_refine_ls_structure_factor_coef Fsqd
_refine_ls_weighting_details 'calc w=1/[\s^2^(Fo^2^)+(0.0550P)^2^+0.0000P] where P=(Fo^2^+2Fc^2^)/3'
_refine_ls_weighting_scheme calc
_refine_ls_wR_factor_gt 0.1153
_refine_ls_wR_factor_ref 0.1311
_reflns_number_gt 4403
_reflns_number_total 7873
_reflns_threshold_expression >2sigma(I)
_cod_data_source_file ic1008347_si_005.cif
_cod_data_source_block lc_6_52s
_cod_depositor_comments
;
The following automatic conversions were performed:

'_symmetry_cell_setting' value 'Monoclinic' changed to 'monoclinic'
according to the built-in table from CIF Core dictionary named
'cif_core.dic' version 2.4.1 from 2010-06-29.

Automatic conversion script
Id: cif_fix_values 1646 2011-03-28 12:23:43Z adriana 
;
_cod_database_code 4316274

loop_
_symmetry_equiv_pos_as_xyz
'x, y, z'
'-x, y+1/2, -z+1/2'
'-x, -y, -z'
'x, -y-1/2, z-1/2'

loop_
_atom_site_label
_atom_site_type_symbol
_atom_site_fract_x
_atom_site_fract_y
_atom_site_fract_z
_atom_site_U_iso_or_equiv
_atom_site_adp_type
_atom_site_occupancy
_atom_site_symmetry_multiplicity
_atom_site_calc_flag
_atom_site_refinement_flags
_atom_site_disorder_assembly
_atom_site_disorder_group
C1 C -0.0687(2) 0.21924(8) 0.16560(10) 0.0228(4) Uani 1 1 d . . .
C2 C -0.0271(2) 0.17627(9) 0.22604(10) 0.0274(4) Uani 1 1 d . . .
H2A H 0.0846 0.1783 0.2590 0.033 Uiso 1 1 calc R . .
C3 C -0.1478(3) 0.13029(10) 0.23882(12) 0.0355(5) Uani 1 1 d . . .
H3A H -0.1188 0.1014 0.2809 0.043 Uiso 1 1 calc R . .
C4 C -0.3097(3) 0.12634(10) 0.19083(12) 0.0367(5) Uani 1 1 d . . .
H4A H -0.3916 0.0944 0.1989 0.044 Uiso 1 1 calc R . .
C5 C -0.3509(3) 0.16956(10) 0.13087(12) 0.0346(5) Uani 1 1 d . . .
H5A H -0.4617 0.1665 0.0974 0.042 Uiso 1 1 calc R . .
C6 C -0.2354(2) 0.21734(9) 0.11809(10) 0.0261(4) Uani 1 1 d . . .
C7 C -0.4270(3) 0.30652(10) 0.07548(12) 0.0387(5) Uani 1 1 d . . .
H7A H -0.3955 0.3243 0.1274 0.058 Uiso 1 1 calc R . .
H7B H -0.5330 0.2802 0.0713 0.058 Uiso 1 1 calc R . .
H7C H -0.4487 0.3419 0.0382 0.058 Uiso 1 1 calc R . .
C8 C -0.3286(3) 0.23922(12) -0.01793(11) 0.0442(6) Uani 1 1 d . . .
H8A H -0.2320 0.2124 -0.0281 0.066 Uiso 1 1 calc R . .
H8B H -0.3501 0.2745 -0.0554 0.066 Uiso 1 1 calc R . .
H8C H -0.4343 0.2128 -0.0222 0.066 Uiso 1 1 calc R . .
C9 C 0.0923(2) 0.26040(9) 0.07344(10) 0.0231(4) Uani 1 1 d . . .
C10 C 0.1256(2) 0.20076(9) 0.04302(11) 0.0281(4) Uani 1 1 d . . .
H10A H 0.1218 0.1627 0.0724 0.034 Uiso 1 1 calc R . .
C11 C 0.1642(2) 0.19648(10) -0.02990(11) 0.0326(5) Uani 1 1 d . . .
H11A H 0.1874 0.1556 -0.0499 0.039 Uiso 1 1 calc R . .
C12 C 0.1691(3) 0.25154(10) -0.07357(11) 0.0343(5) Uani 1 1 d . . .
H12A H 0.1967 0.2485 -0.1232 0.041 Uiso 1 1 calc R . .
C13 C 0.1335(2) 0.31103(10) -0.04469(11) 0.0304(4) Uani 1 1 d . . .
H13A H 0.1350 0.3490 -0.0746 0.036 Uiso 1 1 calc R . .
C14 C 0.0956(2) 0.31471(9) 0.02809(10) 0.0241(4) Uani 1 1 d . . .
C15 C -0.1021(3) 0.40880(10) 0.01136(12) 0.0369(5) Uani 1 1 d . . .
H15A H -0.2013 0.3789 0.0048 0.055 Uiso 1 1 calc R . .
H15B H -0.0771 0.4199 -0.0390 0.055 Uiso 1 1 calc R . .
H15C H -0.1309 0.4481 0.0370 0.055 Uiso 1 1 calc R . .
C16 C 0.2095(3) 0.42197(9) 0.07083(12) 0.0353(5) Uani 1 1 d . . .
H16A H 0.3108 0.4003 0.1021 0.053 Uiso 1 1 calc R . .
H16B H 0.1824 0.4611 0.0972 0.053 Uiso 1 1 calc R . .
H16C H 0.2365 0.4336 0.0209 0.053 Uiso 1 1 calc R . .
C17 C 0.2025(2) 0.28455(9) 0.20725(10) 0.0227(4) Uani 1 1 d . . .
C18 C 0.3479(2) 0.24476(9) 0.22368(11) 0.0284(4) Uani 1 1 d . . .
H18A H 0.3446 0.2036 0.1998 0.034 Uiso 1 1 calc R . .
C19 C 0.4972(3) 0.26355(10) 0.27392(11) 0.0333(5) Uani 1 1 d . . .
H19A H 0.5961 0.2358 0.2846 0.040 Uiso 1 1 calc R . .
C20 C 0.5011(3) 0.32325(10) 0.30846(11) 0.0347(5) Uani 1 1 d . . .
H20A H 0.6042 0.3371 0.3424 0.042 Uiso 1 1 calc R . .
C21 C 0.3569(2) 0.36302(10) 0.29423(11) 0.0316(5) Uani 1 1 d . . .
H21A H 0.3613 0.4037 0.3192 0.038 Uiso 1 1 calc R . .
C22 C 0.2040(2) 0.34464(9) 0.24368(10) 0.0246(4) Uani 1 1 d . . .
C23 C 0.0893(3) 0.45401(9) 0.24765(13) 0.0415(5) Uani 1 1 d . . .
H23A H 0.1908 0.4700 0.2283 0.062 Uiso 1 1 calc R . .
H23B H 0.1129 0.4568 0.3038 0.062 Uiso 1 1 calc R . .
H23C H -0.0135 0.4803 0.2266 0.062 Uiso 1 1 calc R . .
C24 C -0.0980(2) 0.36350(10) 0.25337(12) 0.0359(5) Uani 1 1 d . . .
H24A H -0.1222 0.3185 0.2379 0.054 Uiso 1 1 calc R . .
H24B H -0.1997 0.3903 0.2322 0.054 Uiso 1 1 calc R . .
H24C H -0.0742 0.3665 0.3095 0.054 Uiso 1 1 calc R . .
F1 F 0.4001(9) 0.3779(2) 0.8406(4) 0.0756(19) Uani 0.80 1 d P A 1
F3 F 0.4830(8) 0.4436(4) 0.9414(4) 0.0625(11) Uani 0.80 1 d P A 1
F4 F 0.3213(10) 0.4635(3) 0.7649(4) 0.082(2) Uani 0.80 1 d P A 1
F6 F 0.4032(9) 0.5280(2) 0.8653(3) 0.0633(13) Uani 0.80 1 d P A 1
F1B F 0.421(4) 0.3766(12) 0.8669(17) 0.103(9) Uani 0.20 1 d P A 2
F3B F 0.488(4) 0.4603(16) 0.9354(15) 0.115(11) Uani 0.20 1 d P A 2
F4B F 0.410(4) 0.5250(11) 0.8367(14) 0.105(10) Uani 0.20 1 d P A 2
F6B F 0.338(3) 0.4373(13) 0.7684(17) 0.079(8) Uani 0.20 1 d P A 2
F5 F 0.21120(16) 0.45037(6) 0.87132(8) 0.0516(4) Uani 1 1 d . A .
F2 F 0.59865(17) 0.45494(7) 0.83546(8) 0.0607(4) Uani 1 1 d . A .
H1 H 0.032(3) 0.3716(10) 0.1087(12) 0.042(6) Uiso 1 1 d . . .
N1 N 0.05333(18) 0.26680(7) 0.14841(8) 0.0217(3) Uani 1 1 d . . .
N2 N -0.2827(2) 0.26612(8) 0.05967(9) 0.0301(4) Uani 1 1 d . . .
N3 N 0.0552(2) 0.37751(7) 0.05910(9) 0.0258(4) Uani 1 1 d . . .
N4 N 0.0555(2) 0.38649(7) 0.22409(9) 0.0288(4) Uani 1 1 d . . .
P1 P 0.40556(7) 0.45260(3) 0.85286(3) 0.03283(15) Uani 1 1 d . . .

loop_
_atom_site_aniso_label
_atom_site_aniso_U_11
_atom_site_aniso_U_22
_atom_site_aniso_U_33
_atom_site_aniso_U_23
_atom_site_aniso_U_13
_atom_site_aniso_U_12
C1 0.0209(9) 0.0236(10) 0.0246(10) -0.0004(8) 0.0065(8) -0.0016(7)
C2 0.0257(10) 0.0289(11) 0.0267(10) 0.0033(8) 0.0031(8) -0.0009(8)
C3 0.0404(12) 0.0311(11) 0.0362(12) 0.0075(9) 0.0104(10) -0.0034(9)
C4 0.0347(12) 0.0353(12) 0.0426(13) 0.0023(10) 0.0136(10) -0.0114(9)
C5 0.0245(10) 0.0466(13) 0.0325(12) -0.0009(10) 0.0046(9) -0.0049(9)
C6 0.0224(10) 0.0347(11) 0.0218(10) 0.0000(8) 0.0055(8) -0.0028(8)
C7 0.0273(11) 0.0489(13) 0.0380(12) 0.0113(10) 0.0017(9) 0.0035(10)
C8 0.0328(12) 0.0683(16) 0.0290(12) 0.0035(11) -0.0002(9) -0.0007(11)
C9 0.0177(9) 0.0304(10) 0.0209(9) 0.0014(8) 0.0030(7) -0.0012(7)
C10 0.0257(10) 0.0317(11) 0.0264(10) 0.0028(8) 0.0037(8) 0.0008(8)
C11 0.0315(11) 0.0350(12) 0.0320(12) -0.0065(9) 0.0079(9) 0.0013(9)
C12 0.0329(11) 0.0467(13) 0.0241(10) -0.0006(9) 0.0078(9) -0.0008(10)
C13 0.0300(11) 0.0376(12) 0.0239(10) 0.0066(9) 0.0061(8) -0.0011(9)
C14 0.0187(9) 0.0284(10) 0.0244(10) 0.0006(8) 0.0020(7) 0.0004(8)
C15 0.0352(12) 0.0334(12) 0.0397(13) 0.0111(9) 0.0010(10) 0.0085(9)
C16 0.0372(12) 0.0310(11) 0.0382(12) 0.0019(9) 0.0087(9) -0.0076(9)
C17 0.0212(9) 0.0284(10) 0.0182(9) 0.0049(8) 0.0029(7) -0.0030(8)
C18 0.0255(10) 0.0327(11) 0.0262(10) 0.0062(8) 0.0036(8) 0.0026(8)
C19 0.0230(10) 0.0476(13) 0.0283(11) 0.0087(10) 0.0025(8) 0.0051(9)
C20 0.0240(10) 0.0532(14) 0.0248(11) 0.0035(10) -0.0009(8) -0.0080(9)
C21 0.0305(11) 0.0364(12) 0.0264(11) -0.0020(9) 0.0019(9) -0.0044(9)
C22 0.0235(10) 0.0289(10) 0.0215(10) 0.0052(8) 0.0049(8) -0.0022(8)
C23 0.0429(13) 0.0299(12) 0.0500(14) -0.0039(10) 0.0050(11) 0.0019(10)
C24 0.0286(11) 0.0383(12) 0.0412(13) -0.0021(10) 0.0077(9) 0.0027(9)
F1 0.068(2) 0.036(2) 0.126(4) -0.035(3) 0.028(2) -0.0132(19)
F3 0.0520(19) 0.096(2) 0.0364(19) 0.0105(15) 0.0005(14) 0.0222(16)
F4 0.078(2) 0.132(5) 0.0343(19) 0.011(3) 0.0088(14) 0.001(3)
F6 0.0615(19) 0.0312(18) 0.103(3) -0.007(2) 0.0294(19) -0.0068(13)
F1B 0.072(12) 0.071(12) 0.18(2) 0.066(12) 0.069(14) 0.025(9)
F3B 0.106(13) 0.20(3) 0.036(11) -0.045(15) -0.004(9) -0.013(14)
F4B 0.070(9) 0.064(13) 0.19(3) 0.091(14) 0.045(14) 0.016(9)
F6B 0.056(9) 0.13(2) 0.046(11) -0.035(14) -0.002(7) -0.030(12)
F5 0.0382(7) 0.0562(9) 0.0639(9) 0.0115(7) 0.0183(6) 0.0009(6)
F2 0.0423(8) 0.0715(10) 0.0753(10) -0.0191(8) 0.0289(7) -0.0129(7)
N1 0.0191(8) 0.0264(8) 0.0187(8) 0.0025(6) 0.0012(6) -0.0032(6)
N2 0.0213(8) 0.0431(10) 0.0247(9) 0.0071(7) 0.0021(7) 0.0008(7)
N3 0.0255(8) 0.0259(9) 0.0257(9) 0.0052(7) 0.0046(7) 0.0001(7)
N4 0.0281(9) 0.0257(9) 0.0325(9) 0.0004(7) 0.0056(7) 0.0001(7)
P1 0.0331(3) 0.0340(3) 0.0324(3) -0.0027(2) 0.0089(2) -0.0045(2)

loop_
_atom_type_symbol
_atom_type_description
_atom_type_scat_dispersion_real
_atom_type_scat_dispersion_imag
_atom_type_scat_source
C C 0.0033 0.0016 'International Tables Vol C Tables 4.2.6.8 and 6.1.1.4'
H H 0.0000 0.0000 'International Tables Vol C Tables 4.2.6.8 and 6.1.1.4'
N N 0.0061 0.0033 'International Tables Vol C Tables 4.2.6.8 and 6.1.1.4'
F F 0.0171 0.0103 'International Tables Vol C Tables 4.2.6.8 and 6.1.1.4'
P P 0.1023 0.0942 'International Tables Vol C Tables 4.2.6.8 and 6.1.1.4'

loop_
_geom_angle_atom_site_label_1
_geom_angle_atom_site_label_2
_geom_angle_atom_site_label_3
_geom_angle
_geom_angle_site_symmetry_1
_geom_angle_site_symmetry_3
_geom_angle_publ_flag
C2 C1 C6 119.83(16) . . ?
C2 C1 N1 122.66(16) . . ?
C6 C1 N1 117.51(16) . . ?
C1 C2 C3 120.32(18) . . ?
C1 C2 H2A 119.8 . . ?
C3 C2 H2A 119.8 . . ?
C4 C3 C2 120.43(19) . . ?
C4 C3 H3A 119.8 . . ?
C2 C3 H3A 119.8 . . ?
C5 C4 C3 119.00(18) . . ?
C5 C4 H4A 120.5 . . ?
C3 C4 H4A 120.5 . . ?
C4 C5 C6 121.94(18) . . ?
C4 C5 H5A 119.0 . . ?
C6 C5 H5A 119.0 . . ?
C5 C6 C1 118.38(17) . . ?
C5 C6 N2 122.34(17) . . ?
C1 C6 N2 119.25(16) . . ?
N2 C7 H7A 109.5 . . ?
N2 C7 H7B 109.5 . . ?
H7A C7 H7B 109.5 . . ?
N2 C7 H7C 109.5 . . ?
H7A C7 H7C 109.5 . . ?
H7B C7 H7C 109.5 . . ?
N2 C8 H8A 109.5 . . ?
N2 C8 H8B 109.5 . . ?
H8A C8 H8B 109.5 . . ?
N2 C8 H8C 109.5 . . ?
H8A C8 H8C 109.5 . . ?
H8B C8 H8C 109.5 . . ?
C14 C9 C10 117.92(17) . . ?
C14 C9 N1 119.84(16) . . ?
C10 C9 N1 122.23(16) . . ?
C11 C10 C9 120.60(18) . . ?
C11 C10 H10A 119.7 . . ?
C9 C10 H10A 119.7 . . ?
C12 C11 C10 120.31(18) . . ?
C12 C11 H11A 119.8 . . ?
C10 C11 H11A 119.8 . . ?
C13 C12 C11 119.80(18) . . ?
C13 C12 H12A 120.1 . . ?
C11 C12 H12A 120.1 . . ?
C14 C13 C12 119.36(18) . . ?
C14 C13 H13A 120.3 . . ?
C12 C13 H13A 120.3 . . ?
C13 C14 C9 121.99(17) . . ?
C13 C14 N3 119.95(16) . . ?
C9 C14 N3 118.06(16) . . ?
N3 C15 H15A 109.5 . . ?
N3 C15 H15B 109.5 . . ?
H15A C15 H15B 109.5 . . ?
N3 C15 H15C 109.5 . . ?
H15A C15 H15C 109.5 . . ?
H15B C15 H15C 109.5 . . ?
N3 C16 H16A 109.5 . . ?
N3 C16 H16B 109.5 . . ?
H16A C16 H16B 109.5 . . ?
N3 C16 H16C 109.5 . . ?
H16A C16 H16C 109.5 . . ?
H16B C16 H16C 109.5 . . ?
C18 C17 C22 119.88(17) . . ?
C18 C17 N1 120.55(17) . . ?
C22 C17 N1 119.41(16) . . ?
C19 C18 C17 121.40(19) . . ?
C19 C18 H18A 119.3 . . ?
C17 C18 H18A 119.3 . . ?
C18 C19 C20 118.97(19) . . ?
C18 C19 H19A 120.5 . . ?
C20 C19 H19A 120.5 . . ?
C21 C20 C19 120.62(18) . . ?
C21 C20 H20A 119.7 . . ?
C19 C20 H20A 119.7 . . ?
C20 C21 C22 121.19(19) . . ?
C20 C21 H21A 119.4 . . ?
C22 C21 H21A 119.4 . . ?
C21 C22 C17 117.89(17) . . ?
C21 C22 N4 122.53(17) . . ?
C17 C22 N4 119.43(16) . . ?
N4 C23 H23A 109.5 . . ?
N4 C23 H23B 109.5 . . ?
H23A C23 H23B 109.5 . . ?
N4 C23 H23C 109.5 . . ?
H23A C23 H23C 109.5 . . ?
H23B C23 H23C 109.5 . . ?
N4 C24 H24A 109.5 . . ?
N4 C24 H24B 109.5 . . ?
H24A C24 H24B 109.5 . . ?
N4 C24 H24C 109.5 . . ?
H24A C24 H24C 109.5 . . ?
H24B C24 H24C 109.5 . . ?
C9 N1 C1 113.73(14) . . ?
C9 N1 C17 114.17(14) . . ?
C1 N1 C17 119.26(14) . . ?
C6 N2 C8 113.03(16) . . ?
C6 N2 C7 110.98(15) . . ?
C8 N2 C7 109.89(15) . . ?
C14 N3 C15 112.50(15) . . ?
C14 N3 C16 111.82(15) . . ?
C15 N3 C16 111.06(16) . . ?
C14 N3 H1 109.2(13) . . ?
C15 N3 H1 107.6(13) . . ?
C16 N3 H1 104.2(13) . . ?
C22 N4 C23 114.57(15) . . ?
C22 N4 C24 113.02(15) . . ?
C23 N4 C24 108.64(16) . . ?
F3B P1 F6B 172.5(15) . . ?
F3B P1 F4B 93.4(17) . . ?
F6B P1 F4B 92.0(14) . . ?
F3B P1 F1 103.7(13) . . ?
F6B P1 F1 70.3(10) . . ?
F4B P1 F1 161.2(9) . . ?
F3B P1 F6 76.7(13) . . ?
F6B P1 F6 109.4(10) . . ?
F4B P1 F6 19.4(10) . . ?
F1 P1 F6 177.8(3) . . ?
F3B P1 F3 13.2(16) . . ?
F6B P1 F3 161.2(10) . . ?
F4B P1 F3 106.5(10) . . ?
F1 P1 F3 90.9(4) . . ?
F6 P1 F3 89.4(3) . . ?
F3B P1 F4 165.7(13) . . ?
F6B P1 F4 20.5(11) . . ?
F4B P1 F4 72.3(10) . . ?
F1 P1 F4 90.5(4) . . ?
F6 P1 F4 89.1(3) . . ?
F3 P1 F4 177.6(3) . . ?
F3B P1 F1B 87.0(17) . . ?
F6B P1 F1B 87.1(14) . . ?
F4B P1 F1B 173.8(14) . . ?
F1 P1 F1B 16.8(12) . . ?
F6 P1 F1B 163.3(11) . . ?
F3 P1 F1B 74.1(11) . . ?
F4 P1 F1B 107.3(11) . . ?
F3B P1 F2 87.0(12) . . ?
F6B P1 F2 88.5(11) . . ?
F4B P1 F2 83.0(10) . . ?
F1 P1 F2 90.2(3) . . ?
F6 P1 F2 92.0(2) . . ?
F3 P1 F2 90.3(2) . . ?
F4 P1 F2 91.7(3) . . ?
F1B P1 F2 90.9(10) . . ?
F3B P1 F5 92.4(12) . . ?
F6B P1 F5 92.1(11) . . ?
F4B P1 F5 97.0(10) . . ?
F1 P1 F5 89.9(3) . . ?
F6 P1 F5 87.9(2) . . ?
F3 P1 F5 89.2(2) . . ?
F4 P1 F5 88.9(3) . . ?
F1B P1 F5 89.2(10) . . ?
F2 P1 F5 179.44(8) . . ?

loop_
_geom_bond_atom_site_label_1
_geom_bond_atom_site_label_2
_geom_bond_distance
_geom_bond_site_symmetry_2
_geom_bond_publ_flag
C1 C2 1.384(2) . ?
C1 C6 1.405(3) . ?
C1 N1 1.443(2) . ?
C2 C3 1.388(3) . ?
C2 H2A 0.9500 . ?
C3 C4 1.381(3) . ?
C3 H3A 0.9500 . ?
C4 C5 1.381(3) . ?
C4 H4A 0.9500 . ?
C5 C6 1.386(3) . ?
C5 H5A 0.9500 . ?
C6 N2 1.444(2) . ?
C7 N2 1.473(3) . ?
C7 H7A 0.9800 . ?
C7 H7B 0.9800 . ?
C7 H7C 0.9800 . ?
C8 N2 1.465(3) . ?
C8 H8A 0.9800 . ?
C8 H8B 0.9800 . ?
C8 H8C 0.9800 . ?
C9 C14 1.387(2) . ?
C9 C10 1.393(3) . ?
C9 N1 1.429(2) . ?
C10 C11 1.389(3) . ?
C10 H10A 0.9500 . ?
C11 C12 1.384(3) . ?
C11 H11A 0.9500 . ?
C12 C13 1.384(3) . ?
C12 H12A 0.9500 . ?
C13 C14 1.383(3) . ?
C13 H13A 0.9500 . ?
C14 N3 1.471(2) . ?
C15 N3 1.495(2) . ?
C15 H15A 0.9800 . ?
C15 H15B 0.9800 . ?
C15 H15C 0.9800 . ?
C16 N3 1.497(2) . ?
C16 H16A 0.9800 . ?
C16 H16B 0.9800 . ?
C16 H16C 0.9800 . ?
C17 C18 1.386(3) . ?
C17 C22 1.402(3) . ?
C17 N1 1.451(2) . ?
C18 C19 1.377(3) . ?
C18 H18A 0.9500 . ?
C19 C20 1.379(3) . ?
C19 H19A 0.9500 . ?
C20 C21 1.377(3) . ?
C20 H20A 0.9500 . ?
C21 C22 1.398(3) . ?
C21 H21A 0.9500 . ?
C22 N4 1.433(2) . ?
C23 N4 1.469(2) . ?
C23 H23A 0.9800 . ?
C23 H23B 0.9800 . ?
C23 H23C 0.9800 . ?
C24 N4 1.474(2) . ?
C24 H24A 0.9800 . ?
C24 H24B 0.9800 . ?
C24 H24C 0.9800 . ?
F1 P1 1.563(5) . ?
F3 P1 1.582(6) . ?
F4 P1 1.589(8) . ?
F6 P1 1.578(5) . ?
F1B P1 1.60(3) . ?
F3B P1 1.49(3) . ?
F4B P1 1.53(2) . ?
F6B P1 1.52(3) . ?
F5 P1 1.6115(16) . ?
F2 P1 1.5947(16) . ?
N3 H1 0.94(2) . ?

loop_
_geom_hbond_atom_site_label_D
_geom_hbond_atom_site_label_H
_geom_hbond_atom_site_label_A
_geom_hbond_distance_DH
_geom_hbond_distance_HA
_geom_hbond_distance_DA
_geom_hbond_angle_DHA
_geom_hbond_site_symmetry_A
N3 H1 N1 0.94(2) 2.28(2) 2.791(2) 113.5(15) .
N3 H1 N4 0.94(2) 2.05(2) 2.937(3) 157.3(18) .

loop_
_geom_torsion_atom_site_label_1
_geom_torsion_atom_site_label_2
_geom_torsion_atom_site_label_3
_geom_torsion_atom_site_label_4
_geom_torsion
_geom_torsion_site_symmetry_1
_geom_torsion_site_symmetry_2
_geom_torsion_site_symmetry_3
_geom_torsion_site_symmetry_4
_geom_torsion_publ_flag
C6 C1 C2 C3 1.6(3) . . . . ?
N1 C1 C2 C3 -178.25(17) . . . . ?
C1 C2 C3 C4 0.8(3) . . . . ?
C2 C3 C4 C5 -1.2(3) . . . . ?
C3 C4 C5 C6 -0.9(3) . . . . ?
C4 C5 C6 C1 3.3(3) . . . . ?
C4 C5 C6 N2 -174.61(18) . . . . ?
C2 C1 C6 C5 -3.6(3) . . . . ?
N1 C1 C6 C5 176.27(16) . . . . ?
C2 C1 C6 N2 174.38(16) . . . . ?
N1 C1 C6 N2 -5.8(2) . . . . ?
C14 C9 C10 C11 1.2(3) . . . . ?
N1 C9 C10 C11 -179.54(16) . . . . ?
C9 C10 C11 C12 -0.4(3) . . . . ?
C10 C11 C12 C13 -0.7(3) . . . . ?
C11 C12 C13 C14 0.8(3) . . . . ?
C12 C13 C14 C9 0.1(3) . . . . ?
C12 C13 C14 N3 -179.17(16) . . . . ?
C10 C9 C14 C13 -1.1(3) . . . . ?
N1 C9 C14 C13 179.68(16) . . . . ?
C10 C9 C14 N3 178.15(15) . . . . ?
N1 C9 C14 N3 -1.1(2) . . . . ?
C22 C17 C18 C19 -1.7(3) . . . . ?
N1 C17 C18 C19 173.65(16) . . . . ?
C17 C18 C19 C20 0.1(3) . . . . ?
C18 C19 C20 C21 1.3(3) . . . . ?
C19 C20 C21 C22 -1.0(3) . . . . ?
C20 C21 C22 C17 -0.6(3) . . . . ?
C20 C21 C22 N4 -176.12(17) . . . . ?
C18 C17 C22 C21 1.9(3) . . . . ?
N1 C17 C22 C21 -173.49(16) . . . . ?
C18 C17 C22 N4 177.59(16) . . . . ?
N1 C17 C22 N4 2.2(2) . . . . ?
C14 C9 N1 C1 135.34(17) . . . . ?
C10 C9 N1 C1 -43.9(2) . . . . ?
C14 C9 N1 C17 -83.2(2) . . . . ?
C10 C9 N1 C17 97.62(19) . . . . ?
C2 C1 N1 C9 120.09(18) . . . . ?
C6 C1 N1 C9 -59.8(2) . . . . ?
C2 C1 N1 C17 -19.3(2) . . . . ?
C6 C1 N1 C17 160.88(16) . . . . ?
C18 C17 N1 C9 -61.0(2) . . . . ?
C22 C17 N1 C9 114.33(18) . . . . ?
C18 C17 N1 C1 78.2(2) . . . . ?
C22 C17 N1 C1 -106.47(19) . . . . ?
C5 C6 N2 C8 -61.2(2) . . . . ?
C1 C6 N2 C8 120.89(19) . . . . ?
C5 C6 N2 C7 62.7(2) . . . . ?
C1 C6 N2 C7 -115.12(19) . . . . ?
C13 C14 N3 C15 60.3(2) . . . . ?
C9 C14 N3 C15 -118.97(18) . . . . ?
C13 C14 N3 C16 -65.5(2) . . . . ?
C9 C14 N3 C16 115.23(18) . . . . ?
C21 C22 N4 C23 12.4(3) . . . . ?
C17 C22 N4 C23 -163.03(17) . . . . ?
C21 C22 N4 C24 -112.7(2) . . . . ?
C17 C22 N4 C24 71.8(2) . . . . ?

loop_
_platon_squeeze_void_nr
_platon_squeeze_void_average_x
_platon_squeeze_void_average_y
_platon_squeeze_void_average_z
_platon_squeeze_void_volume
_platon_squeeze_void_count_electrons
1 -0.029 0.000 0.000 232.0 59.8
2 0.005 0.500 0.500 232.0 60.0
